data_7201017
loop_
_publ_author_name
'Zhang, Daopeng'
'Wang, Hailong'
'Tian, Laijin'
'Jiang, Jianzhuang'
'Ni, Zhong-Hai'

_publ_section_title
;
 Rational design of cyanide-bridged heterometallic M(I)--Mn(II) (M =
 Ag, Au) one-dimensional chain complexes: synthesis, crystal structures
 and magnetic properties
;
_journal_issue 11
_journal_name_full CrystEngComm
_journal_page_first 2447
_journal_paper_doi 10.1039/b903174j
_journal_volume 11
_journal_year 2009
_chemical_formula_sum 'C15 H23 Cl2 Mn N3 O3'
_chemical_formula_weight 419.20
_chemical_name_systematic
;
?
;
_space_group_IT_number 2
_symmetry_cell_setting triclinic
_symmetry_space_group_name_Hall '-P 1'
_symmetry_space_group_name_H-M 'P -1'
_atom_sites_solution_hydrogens geom
_atom_sites_solution_primary direct
_atom_sites_solution_secondary difmap
_audit_creation_method SHELXL-97
_cell_angle_alpha 73.89(2)
_cell_angle_beta 76.72(2)
_cell_angle_gamma 81.28(2)
_cell_formula_units_Z 2
_cell_length_a 8.267(14)
_cell_length_b 8.394(13)
_cell_length_c 14.19(2)
_cell_measurement_temperature 293(2)
_cell_volume 917(2)
_computing_cell_refinement 'Bruker SMART'
_computing_data_collection 'Bruker SMART'
_computing_data_reduction 'Bruker SAINT'
_computing_molecular_graphics 'Bruker SHELXTL'
_computing_publication_material 'Bruker SHELXTL'
_computing_structure_refinement 'SHELXL-97 (Sheldrick, 1997)'
_computing_structure_solution 'SHELXS-97 (Sheldrick, 1990)'
_diffrn_ambient_temperature 293(2)
_diffrn_measured_fraction_theta_full 0.941
_diffrn_measured_fraction_theta_max 0.941
_diffrn_measurement_device_type 'CCD area detector'
_diffrn_measurement_method 'phi and omega scans'
_diffrn_radiation_monochromator graphite
_diffrn_radiation_source 'fine-focus sealed tube'
_diffrn_radiation_type MoK\a
_diffrn_radiation_wavelength 0.71073
_diffrn_reflns_av_R_equivalents 0.0223
_diffrn_reflns_av_sigmaI/netI 0.0512
_diffrn_reflns_limit_h_max 9
_diffrn_reflns_limit_h_min -8
_diffrn_reflns_limit_k_max 9
_diffrn_reflns_limit_k_min -7
_diffrn_reflns_limit_l_max 13
_diffrn_reflns_limit_l_min -15
_diffrn_reflns_number 3163
_diffrn_reflns_theta_full 23.10
_diffrn_reflns_theta_max 23.10
_diffrn_reflns_theta_min 1.52
_exptl_absorpt_coefficient_mu 1.029
_exptl_absorpt_correction_T_max 0.8693
_exptl_absorpt_correction_T_min 0.8128
_exptl_absorpt_correction_type multi-scan
_exptl_absorpt_process_details sadabs
_exptl_crystal_colour yellow
_exptl_crystal_density_diffrn 1.519
_exptl_crystal_density_method 'not measured'
_exptl_crystal_description block
_exptl_crystal_F_000 434
_exptl_crystal_size_max 0.21
_exptl_crystal_size_mid 0.18
_exptl_crystal_size_min 0.14
_refine_diff_density_max 0.854
_refine_diff_density_min -0.600
_refine_diff_density_rms 0.156
_refine_ls_extinction_method none
_refine_ls_goodness_of_fit_ref 1.081
_refine_ls_hydrogen_treatment none
_refine_ls_matrix_type full
_refine_ls_number_parameters 219
_refine_ls_number_reflns 2426
_refine_ls_number_restraints 0
_refine_ls_restrained_S_all 1.081
_refine_ls_R_factor_all 0.0869
_refine_ls_R_factor_gt 0.0690
_refine_ls_shift/su_max 0.001
_refine_ls_shift/su_mean 0.000
_refine_ls_structure_factor_coef Fsqd
_refine_ls_weighting_details 'calc w=1/[\s^2^(Fo^2^)+(0.1457P)^2^+3.1016P] where P=(Fo^2^+2Fc^2^)/3'
_refine_ls_weighting_scheme calc
_refine_ls_wR_factor_gt 0.2110
_refine_ls_wR_factor_ref 0.2394
_reflns_number_gt 1933
_reflns_number_total 2426
_reflns_threshold_expression >2sigma(I)
_cod_data_source_file b903174j.txt
_cod_data_source_block 2
_cod_original_cell_volume 917(3)
_cod_original_sg_symbol_H-M P-1
_cod_database_code 7201017

loop_
_symmetry_equiv_pos_as_xyz
'x, y, z'
'-x, -y, -z'

loop_
_atom_site_label
_atom_site_type_symbol
_atom_site_fract_x
_atom_site_fract_y
_atom_site_fract_z
_atom_site_U_iso_or_equiv
_atom_site_adp_type
_atom_site_occupancy
_atom_site_symmetry_multiplicity
_atom_site_calc_flag
_atom_site_refinement_flags
_atom_site_disorder_assembly
_atom_site_disorder_group
Mn1 Mn 0.36265(13) 0.16288(13) 0.72438(7) 0.0327(4) Uani 1 1 d . . .
Cl1 Cl 0.5575(2) 0.3636(2) 0.74507(14) 0.0449(6) Uani 1 1 d . . .
Cl2 Cl 0.1780(3) -0.0317(3) 0.69166(15) 0.0512(6) Uani 1 1 d . . .
O1 O 0.2717(8) 0.6164(8) 0.8442(5) 0.0609(16) Uani 1 1 d . . .
H1A H 0.3572 0.5691 0.8159 0.073 Uiso 1 1 d R . .
H1B H 0.2243 0.6812 0.7978 0.073 Uiso 1 1 d R . .
N1 N 0.2541(7) 0.1071(7) 0.8868(4) 0.0262(13) Uani 1 1 d . . .
N2 N 0.5177(7) -0.0574(7) 0.8028(4) 0.0349(14) Uani 1 1 d . . .
N3 N 0.1334(8) 0.3388(7) 0.7528(5) 0.0402(16) Uani 1 1 d . . .
O2 O 0.5684(7) 0.0781(7) 0.6055(4) 0.0455(13) Uani 1 1 d . . .
O3 O 0.3366(7) 0.3500(7) 0.5757(4) 0.0466(14) Uani 1 1 d . . .
C1 C 0.3245(8) -0.0262(8) 0.9476(5) 0.0284(16) Uani 1 1 d . . .
C2 C 0.2640(9) -0.0601(9) 1.0513(5) 0.0344(17) Uani 1 1 d . . .
H2 H 0.3127 -0.1497 1.0942 0.041 Uiso 1 1 calc R . .
C3 C 0.1327(10) 0.0400(10) 1.0886(6) 0.0410(19) Uani 1 1 d . . .
H3A H 0.0925 0.0179 1.1573 0.049 Uiso 1 1 calc R . .
C4 C 0.0564(10) 0.1780(10) 1.0236(6) 0.0434(19) Uani 1 1 d . . .
H4A H -0.0339 0.2466 1.0475 0.052 Uiso 1 1 calc R . .
C5 C 0.1270(9) 0.2029(9) 0.9215(5) 0.0306(16) Uani 1 1 d . . .
C6 C 0.0565(9) 0.3373(9) 0.8430(6) 0.0363(17) Uani 1 1 d . . .
C7 C -0.0880(10) 0.4578(10) 0.8681(7) 0.048(2) Uani 1 1 d . . .
H7A H -0.0539 0.5687 0.8450 0.073 Uiso 1 1 calc R . .
H7B H -0.1271 0.4321 0.9392 0.073 Uiso 1 1 calc R . .
H7C H -0.1761 0.4503 0.8361 0.073 Uiso 1 1 calc R . .
C8 C 0.4661(8) -0.1205(8) 0.8981(5) 0.0281(16) Uani 1 1 d . . .
C9 C 0.5362(10) -0.2834(9) 0.9564(6) 0.046(2) Uani 1 1 d . . .
H9A H 0.6257 -0.3310 0.9132 0.069 Uiso 1 1 calc R . .
H9B H 0.4502 -0.3581 0.9832 0.069 Uiso 1 1 calc R . .
H9C H 0.5775 -0.2656 1.0102 0.069 Uiso 1 1 calc R . .
C10 C 0.6528(10) -0.1334(10) 0.7386(6) 0.0418(19) Uani 1 1 d . . .
H10A H 0.6133 -0.2220 0.7208 0.050 Uiso 1 1 calc R . .
H10B H 0.7436 -0.1808 0.7737 0.050 Uiso 1 1 calc R . .
C11 C 0.7145(10) 0.0009(11) 0.6439(7) 0.054(2) Uani 1 1 d . . .
H11B H 0.7690 0.0818 0.6598 0.064 Uiso 1 1 calc R . .
H11A H 0.7928 -0.0488 0.5953 0.064 Uiso 1 1 calc R . .
C12 C 0.5997(11) 0.2081(11) 0.5150(6) 0.056(2) Uani 1 1 d . . .
H12A H 0.6673 0.1633 0.4610 0.067 Uiso 1 1 calc R . .
H12B H 0.6578 0.2928 0.5245 0.067 Uiso 1 1 calc R . .
C13 C 0.4301(12) 0.2808(12) 0.4914(6) 0.056(2) Uani 1 1 d . . .
H13A H 0.4425 0.3679 0.4295 0.068 Uiso 1 1 calc R . .
H13B H 0.3710 0.1950 0.4839 0.068 Uiso 1 1 calc R . .
C14 C 0.1655(10) 0.3977(11) 0.5710(6) 0.050(2) Uani 1 1 d . . .
H14A H 0.1106 0.3030 0.5717 0.060 Uiso 1 1 calc R . .
H14B H 0.1546 0.4842 0.5106 0.060 Uiso 1 1 calc R . .
C15 C 0.0876(12) 0.4636(11) 0.6655(6) 0.056(2) Uani 1 1 d . . .
H15A H 0.1296 0.5687 0.6590 0.067 Uiso 1 1 calc R . .
H15B H -0.0329 0.4814 0.6730 0.067 Uiso 1 1 calc R . .

loop_
_atom_site_aniso_label
_atom_site_aniso_U_11
_atom_site_aniso_U_22
_atom_site_aniso_U_33
_atom_site_aniso_U_23
_atom_site_aniso_U_13
_atom_site_aniso_U_12
Mn1 0.0356(7) 0.0351(7) 0.0243(7) -0.0037(5) -0.0080(5) 0.0020(5)
Cl1 0.0511(12) 0.0451(12) 0.0375(11) -0.0039(8) -0.0150(9) -0.0039(9)
Cl2 0.0503(13) 0.0602(13) 0.0451(12) -0.0191(10) -0.0046(9) -0.0078(10)
O1 0.063(4) 0.058(4) 0.064(4) -0.021(3) -0.010(3) -0.008(3)
N1 0.026(3) 0.027(3) 0.026(3) -0.007(2) -0.006(2) -0.001(3)
N2 0.033(3) 0.040(3) 0.034(3) -0.013(3) -0.011(3) 0.001(3)
N3 0.037(3) 0.037(4) 0.048(4) -0.007(3) -0.023(3) 0.005(3)
O2 0.046(3) 0.049(3) 0.038(3) -0.009(2) -0.005(2) -0.004(3)
O3 0.056(3) 0.051(3) 0.033(3) -0.006(2) -0.015(2) -0.004(3)
C1 0.027(4) 0.034(4) 0.022(3) 0.000(3) -0.008(3) -0.004(3)
C2 0.033(4) 0.042(4) 0.031(4) -0.009(3) -0.009(3) -0.007(4)
C3 0.039(5) 0.050(5) 0.035(4) -0.010(4) -0.005(3) -0.012(4)
C4 0.041(4) 0.052(5) 0.043(4) -0.020(4) -0.006(4) -0.010(4)
C5 0.025(4) 0.036(4) 0.035(4) -0.013(3) -0.009(3) 0.000(3)
C6 0.036(4) 0.036(4) 0.040(5) -0.014(3) -0.012(3) 0.002(3)
C7 0.037(4) 0.042(4) 0.064(5) -0.018(4) -0.012(4) 0.016(4)
C8 0.030(4) 0.025(3) 0.030(4) -0.001(3) -0.015(3) -0.002(3)
C9 0.044(5) 0.036(4) 0.053(5) 0.001(4) -0.017(4) 0.000(4)
C10 0.037(4) 0.045(4) 0.039(4) -0.014(4) -0.002(3) 0.006(4)
C11 0.042(5) 0.059(5) 0.052(5) -0.010(4) -0.006(4) 0.003(4)
C12 0.066(6) 0.057(5) 0.035(4) -0.002(4) 0.002(4) -0.015(5)
C13 0.076(6) 0.062(6) 0.029(4) -0.009(4) -0.010(4) -0.006(5)
C14 0.050(5) 0.055(5) 0.044(5) 0.001(4) -0.027(4) 0.003(4)
C15 0.059(6) 0.051(5) 0.053(5) 0.000(4) -0.030(4) 0.011(4)

loop_
_atom_type_symbol
_atom_type_description
_atom_type_scat_dispersion_real
_atom_type_scat_dispersion_imag
_atom_type_scat_source
C C 0.0033 0.0016 'International Tables Vol C Tables 4.2.6.8 and 6.1.1.4'
H H 0.0000 0.0000 'International Tables Vol C Tables 4.2.6.8 and 6.1.1.4'
N N 0.0061 0.0033 'International Tables Vol C Tables 4.2.6.8 and 6.1.1.4'
O O 0.0106 0.0060 'International Tables Vol C Tables 4.2.6.8 and 6.1.1.4'
Mn Mn 0.3368 0.7283 'International Tables Vol C Tables 4.2.6.8 and 6.1.1.4'
Cl Cl 0.1484 0.1585 'International Tables Vol C Tables 4.2.6.8 and 6.1.1.4'

loop_
_geom_angle_atom_site_label_1
_geom_angle_atom_site_label_2
_geom_angle_atom_site_label_3
_geom_angle
_geom_angle_site_symmetry_1
_geom_angle_site_symmetry_3
_geom_angle_publ_flag
N1 Mn1 N3 70.4(2) . . ?
N1 Mn1 N2 71.8(2) . . ?
N3 Mn1 N2 142.1(2) . . ?
N1 Mn1 O2 143.8(2) . . ?
N3 Mn1 O2 145.6(2) . . ?
N2 Mn1 O2 72.1(2) . . ?
N1 Mn1 O3 142.2(2) . . ?
N3 Mn1 O3 72.0(2) . . ?
N2 Mn1 O3 145.8(2) . . ?
O2 Mn1 O3 74.0(2) . . ?
N1 Mn1 Cl2 93.02(16) . . ?
N3 Mn1 Cl2 88.9(2) . . ?
N2 Mn1 Cl2 91.3(2) . . ?
O2 Mn1 Cl2 86.53(18) . . ?
O3 Mn1 Cl2 90.48(17) . . ?
N1 Mn1 Cl1 90.68(16) . . ?
N3 Mn1 Cl1 92.3(2) . . ?
N2 Mn1 Cl1 89.8(2) . . ?
O2 Mn1 Cl1 90.47(18) . . ?
O3 Mn1 Cl1 86.61(17) . . ?
Cl2 Mn1 Cl1 176.30(7) . . ?
H1A O1 H1B 106.7 . . ?
C5 N1 C1 122.0(6) . . ?
C5 N1 Mn1 120.1(4) . . ?
C1 N1 Mn1 117.9(5) . . ?
C8 N2 C10 125.0(6) . . ?
C8 N2 Mn1 118.1(5) . . ?
C10 N2 Mn1 116.1(5) . . ?
C6 N3 C15 122.4(7) . . ?
C6 N3 Mn1 120.4(5) . . ?
C15 N3 Mn1 116.9(5) . . ?
C11 O2 C12 114.4(6) . . ?
C11 O2 Mn1 112.3(5) . . ?
C12 O2 Mn1 111.9(5) . . ?
C14 O3 C13 112.9(6) . . ?
C14 O3 Mn1 110.7(4) . . ?
C13 O3 Mn1 109.9(5) . . ?
N1 C1 C2 119.3(7) . . ?
N1 C1 C8 115.7(6) . . ?
C2 C1 C8 124.9(6) . . ?
C3 C2 C1 119.3(7) . . ?
C3 C2 H2 120.4 . . ?
C1 C2 H2 120.4 . . ?
C2 C3 C4 121.1(7) . . ?
C2 C3 H3A 119.5 . . ?
C4 C3 H3A 119.5 . . ?
C5 C4 C3 115.4(7) . . ?
C5 C4 H4A 122.3 . . ?
C3 C4 H4A 122.3 . . ?
N1 C5 C4 123.0(7) . . ?
N1 C5 C6 114.9(6) . . ?
C4 C5 C6 122.1(7) . . ?
N3 C6 C7 123.6(7) . . ?
N3 C6 C5 113.8(7) . . ?
C7 C6 C5 122.6(7) . . ?
C6 C7 H7A 109.5 . . ?
C6 C7 H7B 109.5 . . ?
H7A C7 H7B 109.5 . . ?
C6 C7 H7C 109.5 . . ?
H7A C7 H7C 109.5 . . ?
H7B C7 H7C 109.5 . . ?
N2 C8 C1 116.0(6) . . ?
N2 C8 C9 124.4(7) . . ?
C1 C8 C9 119.6(6) . . ?
C8 C9 H9A 109.5 . . ?
C8 C9 H9B 109.5 . . ?
H9A C9 H9B 109.5 . . ?
C8 C9 H9C 109.5 . . ?
H9A C9 H9C 109.5 . . ?
H9B C9 H9C 109.5 . . ?
N2 C10 C11 108.7(6) . . ?
N2 C10 H10A 109.9 . . ?
C11 C10 H10A 109.9 . . ?
N2 C10 H10B 109.9 . . ?
C11 C10 H10B 109.9 . . ?
H10A C10 H10B 108.3 . . ?
O2 C11 C10 105.6(6) . . ?
O2 C11 H11B 110.6 . . ?
C10 C11 H11B 110.6 . . ?
O2 C11 H11A 110.6 . . ?
C10 C11 H11A 110.6 . . ?
H11B C11 H11A 108.8 . . ?
O2 C12 C13 106.0(7) . . ?
O2 C12 H12A 110.5 . . ?
C13 C12 H12A 110.5 . . ?
O2 C12 H12B 110.5 . . ?
C13 C12 H12B 110.5 . . ?
H12A C12 H12B 108.7 . . ?
O3 C13 C12 107.3(7) . . ?
O3 C13 H13A 110.3 . . ?
C12 C13 H13A 110.3 . . ?
O3 C13 H13B 110.3 . . ?
C12 C13 H13B 110.3 . . ?
H13A C13 H13B 108.5 . . ?
O3 C14 C15 105.7(6) . . ?
O3 C14 H14A 110.6 . . ?
C15 C14 H14A 110.6 . . ?
O3 C14 H14B 110.6 . . ?
C15 C14 H14B 110.6 . . ?
H14A C14 H14B 108.7 . . ?
N3 C15 C14 108.0(7) . . ?
N3 C15 H15A 110.1 . . ?
C14 C15 H15A 110.1 . . ?
N3 C15 H15B 110.1 . . ?
C14 C15 H15B 110.1 . . ?
H15A C15 H15B 108.4 . . ?

loop_
_geom_bond_atom_site_label_1
_geom_bond_atom_site_label_2
_geom_bond_distance
_geom_bond_site_symmetry_2
_geom_bond_publ_flag
Mn1 N1 2.218(6) . ?
Mn1 N3 2.251(7) . ?
Mn1 N2 2.257(6) . ?
Mn1 O2 2.286(6) . ?
Mn1 O3 2.287(6) . ?
Mn1 Cl2 2.592(4) . ?
Mn1 Cl1 2.614(4) . ?
O1 H1A 0.8317 . ?
O1 H1B 0.8589 . ?
N1 C5 1.312(9) . ?
N1 C1 1.353(9) . ?
N2 C8 1.303(9) . ?
N2 C10 1.457(10) . ?
N3 C6 1.290(10) . ?
N3 C15 1.466(10) . ?
O2 C11 1.429(10) . ?
O2 C12 1.436(10) . ?
O3 C14 1.422(10) . ?
O3 C13 1.480(11) . ?
C1 C2 1.404(10) . ?
C1 C8 1.462(10) . ?
C2 C3 1.368(11) . ?
C2 H2 0.9300 . ?
C3 C4 1.429(12) . ?
C3 H3A 0.9300 . ?
C4 C5 1.402(11) . ?
C4 H4A 0.9300 . ?
C5 C6 1.501(10) . ?
C6 C7 1.488(11) . ?
C7 H7A 0.9600 . ?
C7 H7B 0.9600 . ?
C7 H7C 0.9600 . ?
C8 C9 1.498(10) . ?
C9 H9A 0.9600 . ?
C9 H9B 0.9600 . ?
C9 H9C 0.9600 . ?
C10 C11 1.535(12) . ?
C10 H10A 0.9700 . ?
C10 H10B 0.9700 . ?
C11 H11B 0.9700 . ?
C11 H11A 0.9700 . ?
C12 C13 1.515(13) . ?
C12 H12A 0.9700 . ?
C12 H12B 0.9700 . ?
C13 H13A 0.9700 . ?
C13 H13B 0.9700 . ?
C14 C15 1.557(13) . ?
C14 H14A 0.9700 . ?
C14 H14B 0.9700 . ?
C15 H15A 0.9700 . ?
C15 H15B 0.9700 . ?
